data_2023184
loop_
_publ_author_name
'Brydson, Rowan K. H.'
'Kennedy, Alan R.'

_publ_section_title
;
 A monoclinic polymorph of chloro-thia-zide.
;
_journal_coeditor_code VU2004
_journal_issue 'Pt 7'
_journal_name_full 'Acta crystallographica. Section E, Crystallographic communications'
_journal_page_first 806
_journal_page_last 810
_journal_paper_doi 10.1107/S2056989024006078
_journal_volume 80
_journal_year 2024
_chemical_formula_iupac 'C7 H6 Cl N3 O4 S2'
_chemical_formula_moiety 'C7 H6 Cl N3 O4 S2'
_chemical_formula_sum 'C7 H6 Cl N3 O4 S2'
_chemical_formula_weight 295.72
_chemical_name_common
;
Chlorothiazide
;
_chemical_name_systematic
;
6-Chloro-1,1-dioxo-2<i>H</i>-1,2,4-benzothiazine-7-sulfonamide
;
_space_group_crystal_system monoclinic
_space_group_IT_number 4
_space_group_name_Hall 'P 2yb'
_space_group_name_H-M_alt 'P 1 21 1'
_atom_sites_solution_hydrogens mixed
_audit_creation_method SHELXL-2018/3
_cell_angle_alpha 90
_cell_angle_beta 92.2140(10)
_cell_angle_gamma 90
_cell_formula_units_Z 2
_cell_length_a 4.82960(10)
_cell_length_b 6.27030(10)
_cell_length_c 16.9551(2)
_cell_measurement_reflns_used 6651
_cell_measurement_temperature 100(2)
_cell_measurement_theta_max 71.2840
_cell_measurement_theta_min 2.5930
_cell_volume 513.069(15)
_computing_cell_refinement
;
CrysalisPro (Rigaku OD, 2023)
;
_computing_data_collection
;
CrysalisPro (Rigaku OD, 2023)
;
_computing_data_reduction
;
CrysalisPro (Rigaku OD, 2023)
;
_computing_molecular_graphics
;
MERCURY (Macrae <i>et al.</i>,  2020)
;
_computing_publication_material
;
SHELXL2018 in WinGX (Farrugia, 2012)
;
_computing_structure_refinement
;
<i>SHELXL2018</i> (Sheldrick, 2015b)
;
_computing_structure_solution
;
<i>SHELXT</i> (Sheldrick, 2015a)
;
_diffrn_ambient_temperature 100(2)
_diffrn_measured_fraction_theta_full 1.000
_diffrn_measured_fraction_theta_max 0.998
_diffrn_measurement_device_type 'Rigaku Synergy-i'
_diffrn_measurement_method 'omega scans'
_diffrn_radiation_type CuK\a
_diffrn_radiation_wavelength 1.54184
_diffrn_reflns_av_R_equivalents 0.0464
_diffrn_reflns_av_unetI/netI 0.0365
_diffrn_reflns_limit_h_max 5
_diffrn_reflns_limit_h_min -5
_diffrn_reflns_limit_k_max 7
_diffrn_reflns_limit_k_min -7
_diffrn_reflns_limit_l_max 20
_diffrn_reflns_limit_l_min -20
_diffrn_reflns_number 8271
_diffrn_reflns_theta_full 70.000
_diffrn_reflns_theta_max 71.406
_diffrn_reflns_theta_min 2.608
_diffrn_source 'microsource tube'
_diffrn_standards_decay_% 0
_diffrn_standards_interval_count 0
_diffrn_standards_number 0
_exptl_absorpt_coefficient_mu 7.230
_exptl_absorpt_correction_T_max 1.00000
_exptl_absorpt_correction_T_min 0.3933
_exptl_absorpt_correction_type multi-scan
_exptl_absorpt_process_details
;
(CrysAlisPro; Rigaku OD, 2023)
;
_exptl_crystal_colour colourless
_exptl_crystal_density_diffrn 1.914
_exptl_crystal_description tablet
_exptl_crystal_F_000 300
_exptl_crystal_size_max 0.23
_exptl_crystal_size_mid 0.12
_exptl_crystal_size_min 0.05
_refine_diff_density_max 0.280
_refine_diff_density_min -0.333
_refine_ls_abs_structure_details
;
 Refined as an inversion twin.
;
_refine_ls_abs_structure_Flack 0.00(2)
_refine_ls_extinction_method none
_refine_ls_goodness_of_fit_ref 1.061
_refine_ls_hydrogen_treatment mixed
_refine_ls_matrix_type full
_refine_ls_number_parameters 167
_refine_ls_number_reflns 1953
_refine_ls_number_restraints 4
_refine_ls_restrained_S_all 1.060
_refine_ls_R_factor_all 0.0289
_refine_ls_R_factor_gt 0.0281
_refine_ls_shift/su_max 0.000
_refine_ls_shift/su_mean 0.000
_refine_ls_structure_factor_coef Fsqd
_refine_ls_weighting_details 'w=1/[\s^2^(Fo^2^)+(0.0518P)^2^+0.0232P] where P=(Fo^2^+2Fc^2^)/3'
_refine_ls_weighting_scheme calc
_refine_ls_wR_factor_gt 0.0774
_refine_ls_wR_factor_ref 0.0779
_reflns_number_gt 1895
_reflns_number_total 1953
_reflns_threshold_expression 'I > 2\s(I)'
_cod_data_source_file vu2004.cif
_cod_data_source_block I
_cod_depositor_comments 'Adding full bibliography for 2023184.cif.'
_cod_original_sg_symbol_H-M 'P 21'
_cod_database_code 2023184
_shelx_space_group_comment
;
The symmetry employed for this shelxl refinement is uniquely defined
by the following loop, which should always be used as a source of
symmetry information in preference to the above space-group names.
They are only intended as comments.
;

loop_
_space_group_symop_operation_xyz
'x, y, z'
'-x, y+1/2, -z'

loop_
_atom_site_type_symbol
_atom_site_label
_atom_site_fract_x
_atom_site_fract_y
_atom_site_fract_z
_atom_site_U_iso_or_equiv
_atom_site_adp_type
_atom_site_calc_flag
_atom_site_occupancy
_atom_site_disorder_assembly
_atom_site_disorder_group
S S1 1.24147(16) -0.05644(13) 0.37597(4) 0.0160(2) Uani d 1 . .
S S2 0.69084(16) -0.05479(14) 0.09149(4) 0.0160(2) Uani d 1 . .
Cl Cl1 0.39002(17) 0.39240(15) 0.14683(5) 0.0208(2) Uani d 1 . .
O O1 1.0629(5) -0.1778(5) 0.42573(14) 0.0197(6) Uani d 1 . .
O O2 1.4525(5) -0.1751(5) 0.33834(15) 0.0208(6) Uani d 1 . .
O O3 0.8308(5) -0.2558(4) 0.09669(15) 0.0190(6) Uani d 1 . .
O O4 0.3972(5) -0.0527(5) 0.07447(14) 0.0206(6) Uani d 1 . .
N N1 1.3822(7) 0.1311(6) 0.42965(18) 0.0196(7) Uani d 1 . .
N N2 1.0378(7) 0.3842(6) 0.38987(18) 0.0189(7) Uani d 1 . .
N N3 0.8293(6) 0.0843(6) 0.02524(17) 0.0198(7) Uani d 1 . .
C C4 1.2577(8) 0.3159(7) 0.4339(2) 0.0197(8) Uani d 1 . .
H H4 1.331004 0.412655 0.472437 0.024 Uiso calc 1 . .
C C5 0.9319(8) 0.2767(6) 0.3236(2) 0.0168(7) Uani d 1 . .
C C6 1.0335(7) 0.0753(7) 0.3054(2) 0.0152(7) Uani d 1 . .
C C7 0.9550(7) -0.0232(7) 0.23446(19) 0.0162(8) Uani d 1 . .
H H7 1.034802 -0.155951 0.220703 0.019 Uiso calc 1 . .
C C8 0.7598(7) 0.0731(6) 0.1838(2) 0.0153(7) Uani d 1 . .
C C9 0.6444(7) 0.2702(6) 0.2052(2) 0.0178(8) Uani d 1 . .
C C10 0.7320(7) 0.3739(7) 0.2740(2) 0.0176(8) Uani d 1 . .
H H10 0.657180 0.508943 0.287066 0.021 Uiso calc 1 . .
H H1N 0.989(9) 0.514(4) 0.403(3) 0.020(12) Uiso d 1 . .
H H2N 0.731(8) 0.193(5) 0.007(3) 0.022(12) Uiso d 1 . .
H H3N 1.009(3) 0.099(10) 0.028(3) 0.037(14) Uiso d 1 . .

loop_
_atom_site_aniso_label
_atom_site_aniso_U_11
_atom_site_aniso_U_22
_atom_site_aniso_U_33
_atom_site_aniso_U_12
_atom_site_aniso_U_13
_atom_site_aniso_U_23
S1 0.0188(4) 0.0138(5) 0.0153(4) 0.0004(4) -0.0016(3) -0.0004(3)
S2 0.0170(4) 0.0166(5) 0.0143(4) -0.0015(4) -0.0002(3) -0.0013(3)
Cl1 0.0216(4) 0.0179(5) 0.0227(4) 0.0014(4) -0.0037(3) 0.0033(3)
O1 0.0249(14) 0.0153(15) 0.0190(13) 0.0007(11) 0.0014(11) 0.0012(10)
O2 0.0192(12) 0.0213(16) 0.0219(13) 0.0056(11) -0.0009(10) -0.0013(11)
O3 0.0230(13) 0.0131(15) 0.0209(13) -0.0012(11) 0.0009(10) -0.0020(10)
O4 0.0180(12) 0.0241(16) 0.0198(11) -0.0021(12) 0.0000(9) -0.0036(12)
N1 0.0239(16) 0.0163(18) 0.0182(14) -0.0016(14) -0.0042(12) -0.0027(12)
N2 0.0235(16) 0.0160(19) 0.0170(15) -0.0006(14) -0.0005(12) -0.0031(12)
N3 0.0191(16) 0.0214(18) 0.0188(15) 0.0004(14) 0.0004(12) 0.0042(14)
C4 0.0234(19) 0.021(2) 0.0146(17) -0.0052(16) 0.0014(14) 0.0008(16)
C5 0.0198(18) 0.0141(19) 0.0166(16) -0.0031(15) 0.0029(13) 0.0003(15)
C6 0.0167(17) 0.0138(19) 0.0151(15) 0.0003(15) 0.0004(13) 0.0015(14)
C7 0.0172(16) 0.013(2) 0.0187(16) 0.0003(15) 0.0012(12) 0.0010(14)
C8 0.0156(16) 0.0151(19) 0.0151(15) -0.0020(14) -0.0002(13) 0.0008(14)
C9 0.0170(18) 0.018(2) 0.0179(16) -0.0011(16) 0.0004(14) 0.0046(15)
C10 0.0203(17) 0.014(2) 0.0187(17) 0.0018(16) 0.0031(13) 0.0006(14)

loop_
_atom_type_symbol
_atom_type_description
_atom_type_scat_dispersion_real
_atom_type_scat_dispersion_imag
_atom_type_scat_source
S S 0.3331 0.5567 'International Tables Vol C Tables 4.2.6.8 and 6.1.1.4'
Cl Cl 0.3639 0.7018 'International Tables Vol C Tables 4.2.6.8 and 6.1.1.4'
O O 0.0492 0.0322 'International Tables Vol C Tables 4.2.6.8 and 6.1.1.4'
N N 0.0311 0.0180 'International Tables Vol C Tables 4.2.6.8 and 6.1.1.4'
C C 0.0181 0.0091 'International Tables Vol C Tables 4.2.6.8 and 6.1.1.4'
H H 0.0000 0.0000 'International Tables Vol C Tables 4.2.6.8 and 6.1.1.4'

loop_
_geom_angle_atom_site_label_1
_geom_angle_atom_site_label_2
_geom_angle_atom_site_label_3
_geom_angle_site_symmetry_1
_geom_angle_site_symmetry_3
_geom_angle
_geom_angle_publ_flag
O2 S1 O1 . . 115.93(18) ?
O2 S1 N1 . . 109.70(17) ?
O1 S1 N1 . . 107.51(16) ?
O2 S1 C6 . . 110.02(16) ?
O1 S1 C6 . . 108.02(16) ?
N1 S1 C6 . . 105.06(19) ?
O3 S2 O4 . . 118.73(17) ?
O3 S2 N3 . . 108.43(17) ?
O4 S2 N3 . . 106.97(16) ?
O3 S2 C8 . . 105.71(17) ?
O4 S2 C8 . . 108.81(16) ?
N3 S2 C8 . . 107.76(18) ?
C4 N1 S1 . . 119.3(3) ?
C4 N2 C5 . . 123.5(4) ?
C4 N2 H1N . . 112(3) ?
C5 N2 H1N . . 124(3) ?
S2 N3 H2N . . 116(3) ?
S2 N3 H3N . . 117(3) ?
H2N N3 H3N . . 118(5) ?
N1 C4 N2 . . 127.3(4) ?
N1 C4 H4 . . 116.3 ?
N2 C4 H4 . . 116.3 ?
N2 C5 C6 . . 119.7(3) ?
N2 C5 C10 . . 120.0(4) ?
C6 C5 C10 . . 120.3(3) ?
C7 C6 C5 . . 120.4(3) ?
C7 C6 S1 . . 120.9(3) ?
C5 C6 S1 . . 118.5(3) ?
C8 C7 C6 . . 119.8(4) ?
C8 C7 H7 . . 120.1 ?
C6 C7 H7 . . 120.1 ?
C7 C8 C9 . . 119.3(3) ?
C7 C8 S2 . . 116.6(3) ?
C9 C8 S2 . . 124.0(3) ?
C10 C9 C8 . . 121.1(3) ?
C10 C9 Cl1 . . 117.4(3) ?
C8 C9 Cl1 . . 121.4(3) ?
C9 C10 C5 . . 118.9(4) ?
C9 C10 H10 . . 120.5 ?
C5 C10 H10 . . 120.5 ?

loop_
_geom_bond_atom_site_label_1
_geom_bond_atom_site_label_2
_geom_bond_site_symmetry_2
_geom_bond_distance
_geom_bond_publ_flag
S1 O2 . 1.432(3) ?
S1 O1 . 1.446(3) ?
S1 N1 . 1.621(3) ?
S1 C6 . 1.740(4) ?
S2 O3 . 1.431(3) ?
S2 O4 . 1.436(2) ?
S2 N3 . 1.590(3) ?
S2 C8 . 1.779(4) ?
Cl1 C9 . 1.727(4) ?
N1 C4 . 1.308(5) ?
N2 C4 . 1.345(5) ?
N2 C5 . 1.391(5) ?
N2 H1N . 0.875(14) ?
N3 H2N . 0.880(14) ?
N3 H3N . 0.872(14) ?
C4 H4 . 0.9500 ?
C5 C6 . 1.394(6) ?
C5 C10 . 1.396(5) ?
C6 C7 . 1.392(5) ?
C7 C8 . 1.388(5) ?
C7 H7 . 0.9500 ?
C8 C9 . 1.409(5) ?
C9 C10 . 1.387(5) ?
C10 H10 . 0.9500 ?

loop_
_geom_hbond_atom_site_label_D
_geom_hbond_atom_site_label_H
_geom_hbond_atom_site_label_A
_geom_hbond_site_symmetry_A
_geom_hbond_distance_DH
_geom_hbond_distance_HA
_geom_hbond_distance_DA
_geom_hbond_angle_DHA
_geom_hbond_publ_flag
N2 H1N O1 1_565 0.875(14) 2.00(2) 2.815(5) 154(4) yes
N3 H2N O4 2_655 0.880(14) 2.18(2) 3.015(4) 158(4) yes
N3 H3N O4 1_655 0.872(14) 2.22(4) 2.963(4) 143(5) yes
N3 H3N O3 2_755 0.872(14) 2.46(5) 2.870(4) 109(4) yes

loop_
_geom_torsion_atom_site_label_1
_geom_torsion_atom_site_label_2
_geom_torsion_atom_site_label_3
_geom_torsion_atom_site_label_4
_geom_torsion_site_symmetry_1
_geom_torsion_site_symmetry_2
_geom_torsion_site_symmetry_3
_geom_torsion_site_symmetry_4
_geom_torsion
_geom_torsion_publ_flag
O2 S1 N1 C4 . . . . 143.1(3) ?
O1 S1 N1 C4 . . . . -90.0(3) ?
C6 S1 N1 C4 . . . . 24.8(3) ?
S1 N1 C4 N2 . . . . -9.9(5) ?
C5 N2 C4 N1 . . . . -10.0(6) ?
C4 N2 C5 C6 . . . . 7.7(5) ?
C4 N2 C5 C10 . . . . -169.9(3) ?
N2 C5 C6 C7 . . . . -172.1(3) ?
C10 C5 C6 C7 . . . . 5.5(5) ?
N2 C5 C6 S1 . . . . 12.0(5) ?
C10 C5 C6 S1 . . . . -170.4(3) ?
O2 S1 C6 C7 . . . . 40.0(4) ?
O1 S1 C6 C7 . . . . -87.4(3) ?
N1 S1 C6 C7 . . . . 158.0(3) ?
O2 S1 C6 C5 . . . . -144.1(3) ?
O1 S1 C6 C5 . . . . 88.4(3) ?
N1 S1 C6 C5 . . . . -26.1(3) ?
C5 C6 C7 C8 . . . . -4.4(5) ?
S1 C6 C7 C8 . . . . 171.4(3) ?
C6 C7 C8 C9 . . . . 0.2(5) ?
C6 C7 C8 S2 . . . . 175.6(3) ?
O3 S2 C8 C7 . . . . 9.1(3) ?
O4 S2 C8 C7 . . . . 137.6(3) ?
N3 S2 C8 C7 . . . . -106.7(3) ?
O3 S2 C8 C9 . . . . -175.7(3) ?
O4 S2 C8 C9 . . . . -47.1(4) ?
N3 S2 C8 C9 . . . . 68.5(3) ?
C7 C8 C9 C10 . . . . 3.0(5) ?
S2 C8 C9 C10 . . . . -172.1(3) ?
C7 C8 C9 Cl1 . . . . -177.2(3) ?
S2 C8 C9 Cl1 . . . . 7.7(5) ?
C8 C9 C10 C5 . . . . -2.0(5) ?
Cl1 C9 C10 C5 . . . . 178.2(3) ?
N2 C5 C10 C9 . . . . 175.3(3) ?
C6 C5 C10 C9 . . . . -2.3(5) ?
